data_4035216
loop_
_publ_author_name
'Xu, Wan'
'Wang, Mengjie'
'Ma, Zhiying'
'Shan, Zhen'
'Li, Chunli'
'Wang, Hua'

_publ_section_title
;
 Selenophene-Based Heteroacenes: Synthesis, Structures, and
 Physicochemical Behaviors.
;
_journal_issue 19
_journal_name_full 'The Journal of organic chemistry'
_journal_page_first 12154
_journal_page_last 12163
_journal_paper_doi 10.1021/acs.joc.8b02107
_journal_volume 83
_journal_year 2018
_chemical_formula_moiety 'C24 H22 S6 Si2'
_chemical_formula_sum 'C24 H22 S6 Si2'
_chemical_formula_weight 558.95
_space_group_crystal_system orthorhombic
_space_group_IT_number 19
_space_group_name_Hall 'P 2ac 2ab'
_space_group_name_H-M_alt 'P 21 21 21'
_atom_sites_solution_hydrogens geom
_atom_sites_solution_primary direct
_audit_creation_date 2017-09-25
_audit_creation_method
;
Olex2 1.2
(compiled 2017.08.10 svn.r3458 for OlexSys, GUI svn.r5381)
;
_cell_angle_alpha 90
_cell_angle_beta 90
_cell_angle_gamma 90
_cell_formula_units_Z 4
_cell_length_a 6.08389(14)
_cell_length_b 14.5798(3)
_cell_length_c 29.7083(7)
_cell_measurement_reflns_used 2648
_cell_measurement_temperature 293(2)
_cell_measurement_theta_max 70.6770
_cell_measurement_theta_min 5.3880
_cell_volume 2635.18(10)
_computing_cell_refinement 'CrysAlisPro 1.171.38.41k (Rigaku OD, 2015)'
_computing_data_collection 'CrysAlisPro 1.171.38.41k (Rigaku OD, 2015)'
_computing_data_reduction 'CrysAlisPro 1.171.38.41k (Rigaku OD, 2015)'
_computing_molecular_graphics 'Olex2 (Dolomanov et al., 2009)'
_computing_publication_material 'Olex2 (Dolomanov et al., 2009)'
_computing_structure_refinement 'ShelXL (Sheldrick, 2015)'
_computing_structure_solution 'ShelXS (Sheldrick, 2008)'
_diffrn_ambient_temperature 293(2)
_diffrn_detector 'CCD plate'
_diffrn_detector_area_resol_mean 16.2312
_diffrn_detector_type Eos
_diffrn_measured_fraction_theta_full 0.998
_diffrn_measured_fraction_theta_max 0.998
_diffrn_measurement_details
;
List of Runs (angles in degrees, time in seconds):

  # Type    Start    End  Width  t~exp~   \w     \q     \k     \f   Frames
--------------------------------------------------------------------------
  1  \w     13.00  38.00   0.50   17.50    --  -33.50   0.00 -60.00   50
  2  \w    -78.00 -34.00   0.50   17.50    --  -33.50 178.00 150.00   88
  3  \w    -64.00 -33.00   0.50   17.50    --  -33.50   0.00 -60.00   62
  4  \w     57.00  98.00   0.50   17.50    --   36.55 178.00   0.00   82
  5  \w    -34.00   4.00   0.50   17.50    --   36.55 -37.00 150.00   76
  6  \w     82.00 109.00   0.50   17.50    --   36.55 178.00 -60.00   54
  7  \w     57.00 110.00   0.50   17.50    --   36.55 178.00  90.00  106
  8  \w     60.00  87.00   0.50   17.50    --   36.55 178.00-180.00   54
  9  \w     56.00 107.00   0.50   35.00    --  108.00 -94.00 -30.00  102
 10  \w     38.00  85.00   0.50   35.00    --  108.00 -45.00 -90.00   94
 11  \w     40.00  66.00   0.50   35.00    --  108.00 -30.00-180.00   52
 12  \w     50.00  80.00   0.50   35.00    --  108.00 -30.00  90.00   60
 13  \w     78.00 104.00   0.50   35.00    --  108.00 -94.00  60.00   52
 14  \w     38.00  90.00   0.50   35.00    --  108.00 -30.00-150.00  104
 15  \w     69.00 136.00   0.50   35.00    --  108.00 -77.00 120.00  134
 16  \w     40.00  67.00   0.50   35.00    --  108.00 -77.00 120.00   54
 17  \w     33.00  59.00   0.50   20.00    --   36.47 -99.00 150.00   52
 18  \w     39.00  61.50   0.50   20.00    --   36.47 -99.00 -60.00   45
;
_diffrn_measurement_device 'four-circle diffractometer'
_diffrn_measurement_device_type 'Xcalibur, Eos, Gemini'
_diffrn_measurement_method '\w scans'
_diffrn_orient_matrix_type 'CrysAlisPro convention (1999,Acta A55,543-557)'
_diffrn_orient_matrix_UB_11 0.1500697000
_diffrn_orient_matrix_UB_12 -0.0020645000
_diffrn_orient_matrix_UB_13 -0.0417756000
_diffrn_orient_matrix_UB_21 0.0591310000
_diffrn_orient_matrix_UB_22 0.1016127000
_diffrn_orient_matrix_UB_23 0.0076501000
_diffrn_orient_matrix_UB_31 0.1953319000
_diffrn_orient_matrix_UB_32 -0.0290670000
_diffrn_orient_matrix_UB_33 0.0297673000
_diffrn_radiation_monochromator graphite
_diffrn_radiation_probe x-ray
_diffrn_radiation_type CuK\a
_diffrn_radiation_wavelength 1.54184
_diffrn_reflns_av_R_equivalents 0.0456
_diffrn_reflns_av_unetI/netI 0.0795
_diffrn_reflns_Laue_measured_fraction_full 0.998
_diffrn_reflns_Laue_measured_fraction_max 0.998
_diffrn_reflns_limit_h_max 7
_diffrn_reflns_limit_h_min -4
_diffrn_reflns_limit_k_max 11
_diffrn_reflns_limit_k_min -17
_diffrn_reflns_limit_l_max 35
_diffrn_reflns_limit_l_min -21
_diffrn_reflns_number 7032
_diffrn_reflns_point_group_measured_fraction_full 0.998
_diffrn_reflns_point_group_measured_fraction_max 0.998
_diffrn_reflns_theta_full 67.031
_diffrn_reflns_theta_max 67.031
_diffrn_reflns_theta_min 3.377
_diffrn_source 'fine-focus sealed X-ray tube'
_diffrn_source_type 'Enhance (Cu) X-ray Source'
_exptl_absorpt_coefficient_mu 5.758
_exptl_absorpt_correction_T_max 1.00000
_exptl_absorpt_correction_T_min 0.65976
_exptl_absorpt_correction_type multi-scan
_exptl_absorpt_process_details
;
CrysAlisPro 1.171.38.41k (Rigaku Oxford Diffraction, 2015)
Empirical absorption correction using spherical harmonics,
 implemented in SCALE3 ABSPACK scaling algorithm.
;
_exptl_crystal_colour colourless
_exptl_crystal_colour_primary colourless
_exptl_crystal_density_diffrn 1.409
_exptl_crystal_description plate
_exptl_crystal_F_000 1160
_exptl_crystal_size_max 0.13
_exptl_crystal_size_mid 0.1
_exptl_crystal_size_min 0.03
_refine_diff_density_max 0.457
_refine_diff_density_min -0.428
_refine_diff_density_rms 0.086
_refine_ls_abs_structure_details
;
 Refined as a perfect inversion twin.
;
_refine_ls_abs_structure_Flack 0.5
_refine_ls_extinction_method none
_refine_ls_goodness_of_fit_ref 1.097
_refine_ls_hydrogen_treatment constr
_refine_ls_matrix_type full
_refine_ls_number_parameters 295
_refine_ls_number_reflns 4133
_refine_ls_number_restraints 0
_refine_ls_restrained_S_all 1.097
_refine_ls_R_factor_all 0.0922
_refine_ls_R_factor_gt 0.0648
_refine_ls_shift/su_max 0.000
_refine_ls_shift/su_mean 0.000
_refine_ls_structure_factor_coef Fsqd
_refine_ls_weighting_details 'w=1/[\s^2^(Fo^2^)+(0.0668P)^2^+4.9927P] where P=(Fo^2^+2Fc^2^)/3'
_refine_ls_weighting_scheme calc
_refine_ls_wR_factor_gt 0.1603
_refine_ls_wR_factor_ref 0.1757
_reflns_Friedel_coverage 0.722
_reflns_Friedel_fraction_full 0.998
_reflns_Friedel_fraction_max 0.998
_reflns_number_gt 3132
_reflns_number_total 4133
_reflns_threshold_expression 'I > 2\s(I)'
_cod_data_source_file jo8b02107_si_003.cif
_cod_data_source_block 201709174
_cod_original_cell_volume 2635.19(10)
_cod_database_code 4035216
_shelx_shelxl_version_number 2014/7
_chemical_oxdiff_formula C38H41N2O2S3
_shelx_space_group_comment
;
The symmetry employed for this shelxl refinement is uniquely defined
by the following loop, which should always be used as a source of
symmetry information in preference to the above space-group names.
They are only intended as comments.
;
_shelx_estimated_absorpt_t_max 0.846
_shelx_estimated_absorpt_t_min 0.521
_reflns_odcompleteness_completeness 99.71
_reflns_odcompleteness_iscentric 1
_reflns_odcompleteness_theta 66.97
_olex2_refinement_description
;
1. Fixed Uiso
 At 1.2 times of:
  All C(H) groups
 At 1.5 times of:
  All C(H,H,H) groups
2.a Aromatic/amide H refined with riding coordinates:
 C2(H2), C9(H9), C10(H10), C17(H17)
2.b Idealised Me refined as rotating group:
 C19(H19A,H19B,H19C), C20(H20A,H20B,H20C), C21(H21A,H21B,H21C), C22(H22A,H22B,
 H22C), C23(H23A,H23B,H23C), C24(H24A,H24B,H24C)
;
_olex2_submission_special_instructions 'No special instructions were received'
_oxdiff_exptl_absorpt_empirical_details
;
Empirical correction (ABSPACK) includes:
- Absorption correction using spherical harmonics
- Frame scaling
;
_oxdiff_exptl_absorpt_empirical_full_max 1.485
_oxdiff_exptl_absorpt_empirical_full_min 0.703

loop_
_space_group_symop_operation_xyz
'x, y, z'
'-x+1/2, -y, z+1/2'
'x+1/2, -y+1/2, -z'
'-x, y+1/2, -z+1/2'

loop_
_atom_site_label
_atom_site_type_symbol
_atom_site_fract_x
_atom_site_fract_y
_atom_site_fract_z
_atom_site_U_iso_or_equiv
_atom_site_adp_type
_atom_site_occupancy
_atom_site_site_symmetry_order
_atom_site_calc_flag
_atom_site_refinement_flags_posn
C1 C -0.2135(19) 0.6324(7) 0.6418(3) 0.040(3) Uani 1 1 d .
C2 C -0.044(2) 0.5889(8) 0.6223(4) 0.046(3) Uani 1 1 d .
H2 H 0.0676 0.5610 0.6387 0.055 Uiso 1 1 calc R
C3 C -0.0502(19) 0.5892(7) 0.5752(3) 0.038(3) Uani 1 1 d .
C4 C -0.2278(19) 0.6340(6) 0.5578(3) 0.033(2) Uani 1 1 d .
C5 C -0.2278(19) 0.6325(6) 0.5102(3) 0.032(2) Uani 1 1 d .
C6 C -0.0537(19) 0.5869(7) 0.4919(3) 0.032(2) Uani 1 1 d .
C7 C -0.0516(19) 0.5849(6) 0.4437(3) 0.033(2) Uani 1 1 d .
C8 C -0.2334(19) 0.6336(6) 0.4270(3) 0.036(2) Uani 1 1 d .
C9 C -0.277(2) 0.6445(7) 0.3814(3) 0.042(3) Uani 1 1 d .
H9 H -0.3991 0.6773 0.3718 0.050 Uiso 1 1 calc R
C10 C -0.135(2) 0.6056(7) 0.3509(4) 0.044(3) Uani 1 1 d .
H10 H -0.1600 0.6124 0.3202 0.052 Uiso 1 1 calc R
C11 C 0.045(2) 0.5568(7) 0.3657(3) 0.039(3) Uani 1 1 d .
C12 C 0.0912(19) 0.5432(6) 0.4118(3) 0.034(2) Uani 1 1 d .
C13 C 0.2851(19) 0.4865(6) 0.4167(3) 0.034(2) Uani 1 1 d .
C14 C 0.3789(19) 0.4595(6) 0.3765(3) 0.037(2) Uani 1 1 d .
C15 C 0.558(2) 0.4014(7) 0.3820(4) 0.041(3) Uani 1 1 d .
C16 C 0.6111(18) 0.3841(7) 0.4265(3) 0.039(2) Uani 1 1 d .
C17 C 0.7839(18) 0.3226(7) 0.4331(4) 0.042(3) Uani 1 1 d .
H17 H 0.8344 0.3046 0.4613 0.051 Uiso 1 1 calc R
C18 C 0.871(2) 0.2914(7) 0.3932(4) 0.048(3) Uani 1 1 d .
C19 C -0.576(2) 0.6453(12) 0.7113(4) 0.080(5) Uani 1 1 d .
H19A H -0.6440 0.6782 0.6870 0.119 Uiso 1 1 calc GR
H19B H -0.6123 0.6743 0.7394 0.119 Uiso 1 1 calc GR
H19C H -0.6284 0.5832 0.7115 0.119 Uiso 1 1 calc GR
C20 C -0.158(2) 0.7553(9) 0.7250(4) 0.060(4) Uani 1 1 d .
H20A H -0.0030 0.7568 0.7193 0.091 Uiso 1 1 calc GR
H20B H -0.1843 0.7600 0.7568 0.091 Uiso 1 1 calc GR
H20C H -0.2276 0.8058 0.7099 0.091 Uiso 1 1 calc GR
C21 C -0.157(3) 0.5447(9) 0.7330(4) 0.072(4) Uani 1 1 d .
H21A H -0.2075 0.4896 0.7188 0.108 Uiso 1 1 calc GR
H21B H -0.2029 0.5451 0.7640 0.108 Uiso 1 1 calc GR
H21C H 0.0007 0.5473 0.7316 0.108 Uiso 1 1 calc GR
C22 C 1.218(2) 0.2093(9) 0.3304(4) 0.067(4) Uani 1 1 d .
H22A H 1.1218 0.2025 0.3051 0.100 Uiso 1 1 calc GR
H22B H 1.3337 0.1645 0.3286 0.100 Uiso 1 1 calc GR
H22C H 1.2813 0.2697 0.3302 0.100 Uiso 1 1 calc GR
C23 C 0.888(3) 0.0894(8) 0.3756(5) 0.081(5) Uani 1 1 d .
H23A H 0.7966 0.0973 0.3496 0.122 Uiso 1 1 calc GR
H23B H 0.7980 0.0806 0.4017 0.122 Uiso 1 1 calc GR
H23C H 0.9807 0.0366 0.3715 0.122 Uiso 1 1 calc GR
C24 C 1.243(3) 0.1774(10) 0.4333(5) 0.079(4) Uani 1 1 d .
H24A H 1.3283 0.1226 0.4299 0.118 Uiso 1 1 calc GR
H24B H 1.1541 0.1727 0.4600 0.118 Uiso 1 1 calc GR
H24C H 1.3389 0.2293 0.4359 0.118 Uiso 1 1 calc GR
S1 S -0.3896(5) 0.6771(2) 0.60057(8) 0.0431(7) Uani 1 1 d .
S2 S 0.1219(5) 0.54523(19) 0.53331(9) 0.0431(7) Uani 1 1 d .
S3 S -0.4000(5) 0.68060(17) 0.46944(8) 0.0397(6) Uani 1 1 d .
S4 S 0.2364(6) 0.50270(19) 0.33051(8) 0.0435(7) Uani 1 1 d .
S5 S 0.4251(5) 0.44016(18) 0.46267(9) 0.0422(6) Uani 1 1 d .
S6 S 0.7394(5) 0.34219(19) 0.34785(8) 0.0454(7) Uani 1 1 d .
Si1 Si -0.2744(6) 0.6457(2) 0.70366(9) 0.0443(8) Uani 1 1 d .
Si2 Si 1.0609(6) 0.1922(2) 0.38332(12) 0.0481(8) Uani 1 1 d .

loop_
_atom_site_aniso_label
_atom_site_aniso_U_11
_atom_site_aniso_U_22
_atom_site_aniso_U_33
_atom_site_aniso_U_23
_atom_site_aniso_U_13
_atom_site_aniso_U_12
C1 0.040(6) 0.048(6) 0.032(5) -0.004(5) -0.006(5) 0.005(6)
C2 0.050(7) 0.056(7) 0.033(5) -0.005(5) 0.002(6) 0.014(6)
C3 0.042(6) 0.036(5) 0.036(5) -0.004(5) 0.012(5) 0.005(5)
C4 0.036(6) 0.027(5) 0.037(5) -0.003(4) 0.001(5) 0.002(5)
C5 0.040(6) 0.026(4) 0.031(5) -0.006(4) -0.007(5) -0.001(5)
C6 0.034(6) 0.028(5) 0.034(5) -0.003(4) 0.001(5) 0.005(5)
C7 0.043(6) 0.024(4) 0.033(5) -0.003(4) 0.000(5) -0.003(5)
C8 0.043(6) 0.028(5) 0.036(5) -0.001(4) 0.001(5) 0.002(5)
C9 0.046(6) 0.035(5) 0.044(5) 0.005(5) -0.005(6) 0.006(6)
C10 0.060(8) 0.038(6) 0.033(5) -0.002(5) -0.017(6) -0.008(6)
C11 0.052(7) 0.030(5) 0.035(5) -0.001(5) 0.005(5) -0.007(5)
C12 0.043(6) 0.026(4) 0.033(5) 0.001(4) 0.003(5) -0.003(5)
C13 0.045(7) 0.025(4) 0.033(5) -0.002(4) -0.001(5) 0.002(5)
C14 0.048(7) 0.028(5) 0.036(5) -0.005(4) 0.008(5) -0.001(5)
C15 0.050(7) 0.032(5) 0.040(6) -0.002(5) 0.004(6) -0.003(5)
C16 0.034(6) 0.042(5) 0.042(6) -0.005(5) 0.004(5) -0.001(5)
C17 0.039(6) 0.045(6) 0.043(5) 0.002(5) 0.003(5) 0.010(6)
C18 0.056(8) 0.037(6) 0.051(7) 0.000(5) 0.002(6) 0.006(6)
C19 0.051(8) 0.132(14) 0.056(8) -0.008(9) 0.008(7) -0.001(10)
C20 0.076(10) 0.061(7) 0.044(6) 0.002(6) -0.003(7) 0.006(7)
C21 0.100(12) 0.064(8) 0.052(7) 0.013(7) 0.004(8) 0.006(9)
C22 0.067(9) 0.065(8) 0.068(8) -0.018(7) 0.035(8) -0.003(8)
C23 0.076(10) 0.039(6) 0.129(13) -0.002(8) 0.036(11) -0.008(7)
C24 0.068(9) 0.071(9) 0.097(10) 0.005(9) -0.011(10) 0.012(9)
S1 0.0446(17) 0.0492(15) 0.0355(12) -0.0051(12) 0.0028(12) 0.0162(15)
S2 0.0421(15) 0.0565(16) 0.0309(12) 0.0003(13) 0.0005(13) 0.0179(14)
S3 0.0433(15) 0.0391(12) 0.0366(12) -0.0014(12) -0.0031(13) 0.0127(13)
S4 0.0539(17) 0.0452(13) 0.0312(12) -0.0025(12) 0.0061(14) 0.0036(15)
S5 0.0485(16) 0.0448(13) 0.0333(12) -0.0014(13) 0.0016(14) 0.0125(13)
S6 0.0508(17) 0.0457(14) 0.0398(13) -0.0030(13) 0.0108(14) 0.0082(16)
Si1 0.0514(19) 0.0513(17) 0.0302(13) -0.0032(14) 0.0020(15) 0.0064(17)
Si2 0.0465(18) 0.0378(15) 0.0600(19) -0.0041(16) 0.0098(17) 0.0022(15)

loop_
_atom_type_symbol
_atom_type_description
_atom_type_scat_dispersion_real
_atom_type_scat_dispersion_imag
_atom_type_scat_source
C C 0.0181 0.0091 'International Tables Vol C Tables 4.2.6.8 and 6.1.1.4'
H H 0.0000 0.0000 'International Tables Vol C Tables 4.2.6.8 and 6.1.1.4'
S S 0.3331 0.5567 'International Tables Vol C Tables 4.2.6.8 and 6.1.1.4'
Si Si 0.2541 0.3302 'International Tables Vol C Tables 4.2.6.8 and 6.1.1.4'

loop_
_geom_angle_atom_site_label_1
_geom_angle_atom_site_label_2
_geom_angle_atom_site_label_3
_geom_angle
C2 C1 S1 110.2(8)
C2 C1 Si1 128.3(8)
S1 C1 Si1 121.5(6)
C1 C2 C3 114.2(11)
C2 C3 S2 134.0(10)
C4 C3 C2 113.6(10)
C4 C3 S2 112.4(8)
C3 C4 C5 111.8(10)
C3 C4 S1 110.4(7)
C5 C4 S1 137.9(9)
C4 C5 S3 133.3(9)
C6 C5 C4 113.9(10)
C6 C5 S3 112.7(7)
C5 C6 C7 114.5(10)
C5 C6 S2 111.5(7)
C7 C6 S2 134.0(9)
C8 C7 C6 109.6(10)
C8 C7 C12 117.5(9)
C12 C7 C6 132.9(11)
C7 C8 S3 113.5(7)
C9 C8 C7 123.4(10)
C9 C8 S3 123.1(9)
C10 C9 C8 118.5(11)
C9 C10 C11 120.1(10)
C10 C11 C12 122.6(10)
C10 C11 S4 124.8(8)
C12 C11 S4 112.6(9)
C7 C12 C13 132.4(9)
C11 C12 C7 117.7(10)
C11 C12 C13 109.9(9)
C12 C13 S5 134.3(8)
C14 C13 C12 114.3(9)
C14 C13 S5 111.4(8)
C13 C14 C15 113.4(9)
C13 C14 S4 111.8(8)
C15 C14 S4 134.8(8)
C14 C15 S6 137.4(9)
C16 C15 C14 113.9(10)
C16 C15 S6 108.6(8)
C15 C16 C17 115.3(10)
C15 C16 S5 110.4(8)
C17 C16 S5 134.1(8)
C18 C17 C16 112.5(10)
C17 C18 S6 110.4(9)
C17 C18 Si2 128.9(9)
S6 C18 Si2 119.6(6)
C4 S1 C1 91.7(5)
C6 S2 C3 90.4(5)
C5 S3 C8 89.7(5)
C14 S4 C11 91.4(5)
C13 S5 C16 90.9(5)
C15 S6 C18 93.1(5)
C19 Si1 C1 108.3(6)
C19 Si1 C20 109.8(7)
C19 Si1 C21 108.8(8)
C20 Si1 C1 110.2(5)
C21 Si1 C1 107.5(5)
C21 Si1 C20 112.1(6)
C22 Si2 C18 110.3(6)
C22 Si2 C24 112.6(7)
C23 Si2 C18 107.2(6)
C23 Si2 C22 107.3(6)
C23 Si2 C24 110.0(7)
C24 Si2 C18 109.3(6)

loop_
_geom_bond_atom_site_label_1
_geom_bond_atom_site_label_2
_geom_bond_distance
C1 C2 1.340(15)
C1 S1 1.752(10)
C1 Si1 1.886(10)
C2 C3 1.400(14)
C3 C4 1.364(14)
C3 S2 1.748(10)
C4 C5 1.416(12)
C4 S1 1.725(10)
C5 C6 1.363(14)
C5 S3 1.748(10)
C6 C7 1.433(12)
C6 S2 1.739(11)
C7 C8 1.404(15)
C7 C12 1.422(14)
C8 C9 1.389(13)
C8 S3 1.756(11)
C9 C10 1.375(15)
C10 C11 1.378(15)
C11 C12 1.412(13)
C11 S4 1.751(11)
C12 C13 1.448(14)
C13 C14 1.382(13)
C13 S5 1.744(10)
C14 C15 1.389(15)
C14 S4 1.737(11)
C15 C16 1.384(14)
C15 S6 1.730(11)
C16 C17 1.396(14)
C16 S5 1.762(11)
C17 C18 1.376(14)
C18 S6 1.734(12)
C18 Si2 1.873(12)
C19 Si1 1.849(14)
C20 Si1 1.858(13)
C21 Si1 1.855(13)
C22 Si2 1.858(12)
C23 Si2 1.845(13)
C24 Si2 1.864(14)

loop_
_geom_torsion_atom_site_label_1
_geom_torsion_atom_site_label_2
_geom_torsion_atom_site_label_3
_geom_torsion_atom_site_label_4
_geom_torsion
C1 C2 C3 C4 0.1(15)
C1 C2 C3 S2 179.6(9)
C2 C1 S1 C4 0.6(9)
C2 C1 Si1 C19 -146.2(12)
C2 C1 Si1 C20 93.6(12)
C2 C1 Si1 C21 -28.8(13)
C2 C3 C4 C5 -179.9(10)
C2 C3 C4 S1 0.4(12)
C2 C3 S2 C6 179.6(13)
C3 C4 C5 C6 0.3(13)
C3 C4 C5 S3 -176.9(8)
C3 C4 S1 C1 -0.5(8)
C4 C3 S2 C6 -0.9(8)
C4 C5 C6 C7 -180.0(10)
C4 C5 C6 S2 -1.0(12)
C4 C5 S3 C8 179.2(12)
C5 C4 S1 C1 179.8(12)
C5 C6 C7 C8 1.2(13)
C5 C6 C7 C12 -177.4(10)
C5 C6 S2 C3 1.1(8)
C6 C5 S3 C8 1.9(8)
C6 C7 C8 C9 179.7(10)
C6 C7 C8 S3 0.3(11)
C6 C7 C12 C11 -179.0(11)
C6 C7 C12 C13 1(2)
C7 C6 S2 C3 179.8(12)
C7 C8 C9 C10 0.0(16)
C7 C8 S3 C5 -1.2(8)
C7 C12 C13 C14 -179.8(11)
C7 C12 C13 S5 3.0(18)
C8 C7 C12 C11 2.5(14)
C8 C7 C12 C13 -177.6(10)
C8 C9 C10 C11 0.4(16)
C9 C8 S3 C5 179.4(10)
C9 C10 C11 C12 0.8(16)
C9 C10 C11 S4 179.1(8)
C10 C11 C12 C7 -2.3(15)
C10 C11 C12 C13 177.8(10)
C10 C11 S4 C14 -177.6(10)
C11 C12 C13 C14 0.1(12)
C11 C12 C13 S5 -177.1(9)
C12 C7 C8 C9 -1.5(15)
C12 C7 C8 S3 179.1(7)
C12 C11 S4 C14 0.8(9)
C12 C13 C14 C15 -176.9(9)
C12 C13 C14 S4 0.5(11)
C12 C13 S5 C16 177.3(10)
C13 C14 C15 C16 -1.7(14)
C13 C14 C15 S6 178.0(10)
C13 C14 S4 C11 -0.8(9)
C14 C13 S5 C16 0.0(8)
C14 C15 C16 C17 177.1(9)
C14 C15 C16 S5 1.6(12)
C14 C15 S6 C18 -176.7(12)
C15 C14 S4 C11 176.0(11)
C15 C16 C17 C18 0.7(14)
C15 C16 S5 C13 -0.9(9)
C16 C15 S6 C18 3.0(9)
C16 C17 C18 S6 1.6(13)
C16 C17 C18 Si2 -166.1(9)
C17 C16 S5 C13 -175.2(11)
C17 C18 S6 C15 -2.6(10)
C17 C18 Si2 C22 -155.8(11)
C17 C18 Si2 C23 87.7(13)
C17 C18 Si2 C24 -31.6(14)
S1 C1 C2 C3 -0.5(13)
S1 C1 Si1 C19 32.3(10)
S1 C1 Si1 C20 -87.8(8)
S1 C1 Si1 C21 149.7(7)
S1 C4 C5 C6 180.0(9)
S1 C4 C5 S3 3(2)
S2 C3 C4 C5 0.5(12)
S2 C3 C4 S1 -179.2(5)
S2 C6 C7 C8 -177.4(9)
S2 C6 C7 C12 4(2)
S3 C5 C6 C7 -2.1(12)
S3 C5 C6 S2 176.8(5)
S3 C8 C9 C10 179.4(8)
S4 C11 C12 C7 179.2(7)
S4 C11 C12 C13 -0.7(11)
S4 C14 C15 C16 -178.4(9)
S4 C14 C15 S6 1(2)
S5 C13 C14 C15 0.9(12)
S5 C13 C14 S4 178.4(5)
S5 C16 C17 C18 174.9(10)
S6 C15 C16 C17 -2.7(12)
S6 C15 C16 S5 -178.1(5)
S6 C18 Si2 C22 37.6(10)
S6 C18 Si2 C23 -79.0(9)
S6 C18 Si2 C24 161.8(7)
Si1 C1 C2 C3 178.2(9)
Si1 C1 S1 C4 -178.2(7)
Si2 C18 S6 C15 166.3(7)
